data_7106590
loop_
_publ_author_name
'Lin, Mei-Jin'
'Jouaiti, Abdelaziz'
'Grosshans, Philippe'
'Kyritsakas, Nathalie'
'Hosseini, Mir Wais'

_publ_section_title
;
 Molecular tectonics: design of enantiomerically pure helical tubular
 crystals with controlled channel size and orientation
;
_journal_coden_ASTM CHCOFS
_journal_issue 27
_journal_name_full
;
 Chemical Communications (Cambridge, United Kingdom)
;
_journal_page_first 7635
_journal_page_last 7637
_journal_paper_doi 10.1039/c1cc12110c
_journal_volume 47
_journal_year 2011
_chemical_absolute_configuration rm
_chemical_formula_moiety '(C44 H30 F6 N6 O12 Si Zn), 4(C0.50 H1.50 O0.25), 0.50(H2 O)'
_chemical_formula_sum 'C49 H46 F6 N6 O15 Si Zn'
_chemical_formula_weight 1165.39
_space_group_IT_number 5
_symmetry_cell_setting monoclinic
_symmetry_space_group_name_Hall 'C 2y'
_symmetry_space_group_name_H-M 'C 1 2 1'
_atom_sites_solution_hydrogens geom
_atom_sites_solution_primary direct
_atom_sites_solution_secondary difmap
_audit_creation_method SHELXL-97
_cell_angle_alpha 90.00
_cell_angle_beta 99.928(3)
_cell_angle_gamma 90.00
_cell_formula_units_Z 2
_cell_length_a 24.0625(16)
_cell_length_b 7.6315(4)
_cell_length_c 16.3387(10)
_cell_measurement_reflns_used 8148
_cell_measurement_temperature 173(2)
_cell_measurement_theta_max 27.23
_cell_measurement_theta_min 2.30
_cell_volume 2955.4(3)
_computing_cell_refinement 'Bruker SMART'
_computing_data_collection 'Bruker SMART'
_computing_data_reduction 'Bruker SAINT'
_computing_molecular_graphics 'Bruker SHELXTL'
_computing_publication_material 'Bruker SHELXTL'
_computing_structure_refinement 'SHELXL-97 (Sheldrick, 1997)'
_computing_structure_solution 'SHELXS-97 (Sheldrick, 1990)'
_diffrn_ambient_temperature 173(2)
_diffrn_measured_fraction_theta_full 0.992
_diffrn_measured_fraction_theta_max 0.992
_diffrn_measurement_device_type 'CCD area detector'
_diffrn_measurement_method 'phi and omega scans'
_diffrn_radiation_monochromator graphite
_diffrn_radiation_source 'fine-focus sealed tube'
_diffrn_radiation_type MoK\a
_diffrn_radiation_wavelength 0.71073
_diffrn_reflns_av_R_equivalents 0.0304
_diffrn_reflns_av_sigmaI/netI 0.0426
_diffrn_reflns_limit_h_max 31
_diffrn_reflns_limit_h_min -31
_diffrn_reflns_limit_k_max 9
_diffrn_reflns_limit_k_min -8
_diffrn_reflns_limit_l_max 20
_diffrn_reflns_limit_l_min -21
_diffrn_reflns_number 24061
_diffrn_reflns_theta_full 27.62
_diffrn_reflns_theta_max 27.62
_diffrn_reflns_theta_min 1.72
_exptl_absorpt_coefficient_mu 0.519
_exptl_absorpt_correction_T_max 0.9745
_exptl_absorpt_correction_T_min 0.9547
_exptl_absorpt_correction_type multi-scan
_exptl_absorpt_process_details sadabs
_exptl_crystal_colour colorless
_exptl_crystal_density_diffrn 1.310
_exptl_crystal_density_meas ?
_exptl_crystal_density_method 'not measured'
_exptl_crystal_description prism
_exptl_crystal_F_000 1200
_exptl_crystal_size_max 0.09
_exptl_crystal_size_mid 0.07
_exptl_crystal_size_min 0.05
_refine_diff_density_max 1.091
_refine_diff_density_min -0.373
_refine_diff_density_rms 0.123
_refine_ls_abs_structure_details 'Flack H D (1983), Acta Cryst. A39, 876-881'
_refine_ls_abs_structure_Flack 0.023(2)
_refine_ls_extinction_method none
_refine_ls_goodness_of_fit_ref 1.028
_refine_ls_hydrogen_treatment constr
_refine_ls_matrix_type full
_refine_ls_number_parameters 375
_refine_ls_number_reflns 6428
_refine_ls_number_restraints 5
_refine_ls_restrained_S_all 1.032
_refine_ls_R_factor_all 0.0625
_refine_ls_R_factor_gt 0.0542
_refine_ls_shift/su_max 0.010
_refine_ls_shift/su_mean 0.084
_refine_ls_structure_factor_coef Fsqd
_refine_ls_weighting_details 'calc w=1/[\s^2^(Fo^2^)+(0.1168P)^2^+1.3394P] where P=(Fo^2^+2Fc^2^)/3'
_refine_ls_weighting_scheme calc
_refine_ls_wR_factor_gt 0.1541
_refine_ls_wR_factor_ref 0.1602
_reflns_number_gt 5636
_reflns_number_total 6428
_reflns_threshold_expression >2sigma(I)
_cod_data_source_file c1cc12110c.txt
_cod_data_source_block e1571a
_cod_depositor_comments
;
The following automatic conversions were performed:

'_exptl_crystal_density_meas' value 'none' was changed to '?' - the
value is perceived as not measured.

Automatic conversion script
Id: cif_fix_values 3008 2015-01-20 13:52:24Z robertas 
;
_cod_original_sg_symbol_H-M C2
_cod_database_code 7106590

loop_
_symmetry_equiv_pos_as_xyz
'x, y, z'
'-x, y, -z'
'x+1/2, y+1/2, z'
'-x+1/2, y+1/2, -z'

loop_
_atom_site_label
_atom_site_type_symbol
_atom_site_fract_x
_atom_site_fract_y
_atom_site_fract_z
_atom_site_U_iso_or_equiv
_atom_site_adp_type
_atom_site_occupancy
_atom_site_symmetry_multiplicity
_atom_site_calc_flag
_atom_site_refinement_flags
_atom_site_disorder_assembly
_atom_site_disorder_group
Zn1 Zn 0.0000 0.74893(5) 0.5000 0.01911(14) Uani 1 2 d S . .
Si1 Si 0.0000 0.2537(2) 0.5000 0.0203(2) Uani 1 2 d S . .
F1 F 0.0000 0.4781(5) 0.5000 0.0307(8) Uani 1 2 d S . .
F2 F 0.01430(11) 0.2574(4) 0.60264(12) 0.0417(5) Uani 1 1 d . . .
F3 F -0.06881(9) 0.2545(4) 0.50463(17) 0.0440(5) Uani 1 1 d . . .
F4 F 0.0000 1.0279(4) 0.5000 0.0285(8) Uani 1 2 d S . .
N1 N 0.32691(16) 0.6250(6) 1.0094(2) 0.0391(9) Uani 1 1 d . . .
C1 C 0.28804(17) 0.7273(7) 0.9597(2) 0.0352(9) Uani 1 1 d . . .
O1 O 0.25931(16) 0.8399(5) 0.9822(2) 0.0479(8) Uani 1 1 d . . .
C2 C 0.29299(18) 0.6833(6) 0.8689(2) 0.0342(9) Uani 1 1 d . . .
H2 H 0.3207 0.7630 0.8487 0.041 Uiso 1 1 calc R . .
C3 C 0.31546(17) 0.4991(7) 0.8779(2) 0.0373(9) Uani 1 1 d . . .
H3 H 0.2837 0.4129 0.8716 0.045 Uiso 1 1 calc R . .
C4 C 0.3485(2) 0.4957(8) 0.9665(3) 0.0473(11) Uani 1 1 d . . .
O2 O 0.3850(2) 0.3907(8) 0.9930(2) 0.0813(16) Uani 1 1 d . . .
O3 O 0.23939(12) 0.6942(4) 0.81642(16) 0.0344(7) Uani 1 1 d . . .
C5 C 0.24009(16) 0.7684(6) 0.7405(2) 0.0296(8) Uani 1 1 d . . .
O4 O 0.28058(13) 0.8288(5) 0.7198(2) 0.0453(8) Uani 1 1 d . . .
C6 C 0.18316(15) 0.7593(7) 0.6871(2) 0.0286(7) Uani 1 1 d . . .
C7 C 0.14115(18) 0.6445(6) 0.7009(3) 0.0356(9) Uani 1 1 d . . .
H7 H 0.1472 0.5677 0.7474 0.043 Uiso 1 1 calc R . .
C8 C 0.09062(18) 0.6427(5) 0.6469(3) 0.0343(9) Uani 1 1 d . . .
H8 H 0.0625 0.5611 0.6560 0.041 Uiso 1 1 calc R . .
N2 N 0.07948(11) 0.7531(5) 0.58111(16) 0.0246(5) Uani 1 1 d . . .
C9 C 0.11972(17) 0.8653(5) 0.5687(2) 0.0285(8) Uani 1 1 d . . .
H9 H 0.1120 0.9448 0.5234 0.034 Uiso 1 1 calc R . .
C10 C 0.17192(16) 0.8704(5) 0.6188(2) 0.0272(8) Uani 1 1 d . . .
H10 H 0.2000 0.9492 0.6069 0.033 Uiso 1 1 calc R . .
O5 O 0.35151(12) 0.4645(4) 0.81832(16) 0.0373(7) Uani 1 1 d . . .
C11 C 0.3526(2) 0.3000(6) 0.7911(3) 0.0423(11) Uani 1 1 d . . .
O6 O 0.3272(2) 0.1806(6) 0.8142(3) 0.0850(17) Uani 1 1 d . . .
C12 C 0.39055(17) 0.2841(5) 0.7270(2) 0.0320(10) Uani 1 1 d . . .
C13 C 0.4253(2) 0.4208(6) 0.7120(3) 0.0372(10) Uani 1 1 d . . .
H13 H 0.4269 0.5265 0.7430 0.045 Uiso 1 1 calc R . .
C14 C 0.45759(19) 0.3989(6) 0.6504(2) 0.0325(9) Uani 1 1 d . . .
H14 H 0.4816 0.4920 0.6397 0.039 Uiso 1 1 calc R . .
N3 N 0.45660(11) 0.2518(6) 0.60493(16) 0.0247(5) Uani 1 1 d . . .
C15 C 0.42290(17) 0.1205(5) 0.6204(3) 0.0293(8) Uani 1 1 d . . .
H15 H 0.4218 0.0161 0.5885 0.035 Uiso 1 1 calc R . .
C16 C 0.38961(19) 0.1320(6) 0.6814(3) 0.0359(10) Uani 1 1 d . . .
H16 H 0.3665 0.0364 0.6917 0.043 Uiso 1 1 calc R . .
C17 C 0.3432(2) 0.6492(6) 1.0984(2) 0.0409(11) Uani 1 1 d . . .
C18 C 0.3015(2) 0.6498(6) 1.1472(3) 0.0372(10) Uani 1 1 d . . .
H18 H 0.2630 0.6314 1.1234 0.045 Uiso 1 1 calc R . .
C19 C 0.3176(2) 0.6781(6) 1.2320(3) 0.0450(12) Uani 1 1 d . . .
H19 H 0.2897 0.6835 1.2666 0.054 Uiso 1 1 calc R . .
C20 C 0.3736(2) 0.6984(6) 1.2666(3) 0.0467(12) Uani 1 1 d . . .
H20 H 0.3842 0.7152 1.3248 0.056 Uiso 1 1 calc R . .
C21 C 0.4136(3) 0.6943(8) 1.2170(3) 0.0594(16) Uani 1 1 d . . .
H21 H 0.4523 0.7081 1.2408 0.071 Uiso 1 1 calc R . .
C22 C 0.3982(2) 0.6698(10) 1.1310(3) 0.0620(16) Uani 1 1 d . . .
H22 H 0.4260 0.6679 1.0963 0.074 Uiso 1 1 calc R . .
O8 O 0.18165(17) 0.2612(7) 0.5501(3) 0.0805(14) Uani 1 1 d D . .
H8A H 0.1465 0.2752 0.5418 0.121 Uiso 1 1 calc R . .
C23 C 0.2075(2) 0.4126(7) 0.5251(3) 0.0467(11) Uani 1 1 d D . .
H23A H 0.1853 0.5183 0.5335 0.056 Uiso 1 1 calc R . .
H23B H 0.2109 0.4050 0.4656 0.056 Uiso 1 1 calc R . .
C24 C 0.2649(3) 0.4191(10) 0.5791(4) 0.0684(16) Uani 1 1 d D . .
H24A H 0.2608 0.4452 0.6365 0.103 Uiso 1 1 calc R . .
H24B H 0.2876 0.5109 0.5587 0.103 Uiso 1 1 calc R . .
H24C H 0.2837 0.3057 0.5771 0.103 Uiso 1 1 calc R . .
O9 O 0.5481(7) 0.787(3) 0.0922(17) 0.109(9) Uani 0.25 1 d P . .
O10 O 0.4480(7) 0.170(3) 0.9102(12) 0.074(5) Uani 0.25 1 d PD . .
H10A H 0.4563 0.0788 0.9382 0.112 Uiso 0.25 1 calc PR . .
C25 C 0.5005(8) 0.270(3) 0.9041(13) 0.058(5) Uiso 0.25 1 d PD . .
H25A H 0.5230 0.2857 0.9603 0.070 Uiso 0.25 1 calc PR . .
H25B H 0.4906 0.3868 0.8801 0.070 Uiso 0.25 1 calc PR . .
C26 C 0.5354(9) 0.171(3) 0.8497(13) 0.049(5) Uiso 0.25 1 d PD . .
H26A H 0.5587 0.0825 0.8831 0.073 Uiso 0.25 1 calc PR . .
H26B H 0.5598 0.2532 0.8265 0.073 Uiso 0.25 1 calc PR . .
H26C H 0.5101 0.1127 0.8042 0.073 Uiso 0.25 1 calc PR . .

loop_
_atom_site_aniso_label
_atom_site_aniso_U_11
_atom_site_aniso_U_22
_atom_site_aniso_U_33
_atom_site_aniso_U_23
_atom_site_aniso_U_13
_atom_site_aniso_U_12
Zn1 0.0251(3) 0.0127(2) 0.0217(2) 0.000 0.01027(18) 0.000
Si1 0.0240(5) 0.0122(5) 0.0256(5) 0.000 0.0073(4) 0.000
F1 0.0424(19) 0.0091(19) 0.0429(19) 0.000 0.0141(15) 0.000
F2 0.0723(16) 0.0243(11) 0.0271(10) 0.0008(13) 0.0043(10) -0.0036(15)
F3 0.0291(10) 0.0285(11) 0.0778(16) -0.0054(16) 0.0190(10) 0.0016(13)
F4 0.0409(18) 0.016(2) 0.0313(16) 0.000 0.0144(14) 0.000
N1 0.046(2) 0.053(2) 0.0210(16) -0.0059(14) 0.0117(14) 0.0046(17)
C1 0.040(2) 0.045(3) 0.0225(15) -0.0059(19) 0.0089(14) 0.003(2)
O1 0.058(2) 0.054(2) 0.0337(16) -0.0071(15) 0.0137(15) 0.0147(17)
C2 0.032(2) 0.050(2) 0.0220(17) -0.0035(16) 0.0102(15) 0.0007(17)
C3 0.035(2) 0.058(3) 0.0214(17) -0.0088(19) 0.0127(15) 0.003(2)
C4 0.045(2) 0.070(3) 0.0279(19) -0.008(2) 0.0091(17) 0.010(3)
O2 0.085(3) 0.120(4) 0.0354(19) -0.003(2) 0.0024(19) 0.065(3)
O3 0.0338(14) 0.0475(18) 0.0228(12) 0.0007(11) 0.0073(11) -0.0044(12)
C5 0.0340(17) 0.028(2) 0.0280(15) -0.0041(17) 0.0098(13) -0.0023(18)
O4 0.0325(16) 0.065(2) 0.0378(16) 0.0117(15) 0.0041(13) -0.0111(14)
C6 0.0312(16) 0.0294(18) 0.0266(15) -0.0067(19) 0.0091(12) 0.001(2)
C7 0.041(2) 0.032(2) 0.034(2) 0.0120(17) 0.0051(17) -0.0025(17)
C8 0.033(2) 0.029(2) 0.041(2) 0.0140(17) 0.0083(17) -0.0063(16)
N2 0.0299(13) 0.0199(12) 0.0251(12) -0.0013(16) 0.0083(10) -0.0032(17)
C9 0.040(2) 0.0211(19) 0.0270(17) 0.0031(14) 0.0125(16) -0.0013(15)
C10 0.0310(19) 0.0253(19) 0.0277(17) -0.0013(14) 0.0118(15) -0.0047(14)
O5 0.0392(16) 0.051(2) 0.0265(13) -0.0124(13) 0.0174(12) -0.0007(13)
C11 0.048(3) 0.048(3) 0.036(2) -0.0037(18) 0.022(2) -0.0017(19)
O6 0.114(4) 0.062(3) 0.105(4) -0.023(2) 0.093(3) -0.025(3)
C12 0.0373(19) 0.035(3) 0.0273(17) -0.0019(16) 0.0158(15) 0.0002(15)
C13 0.051(3) 0.031(2) 0.034(2) -0.0105(17) 0.0203(19) -0.0068(18)
C14 0.045(2) 0.027(2) 0.0296(19) -0.0036(16) 0.0196(18) -0.0057(17)
N3 0.0280(13) 0.0249(13) 0.0234(12) 0.0014(17) 0.0106(10) -0.0040(17)
C15 0.035(2) 0.0233(18) 0.0330(19) -0.0053(15) 0.0152(16) -0.0030(16)
C16 0.041(2) 0.030(2) 0.042(2) -0.0044(18) 0.0211(19) -0.0131(18)
C17 0.056(3) 0.047(3) 0.0195(18) -0.0055(17) 0.0071(18) 0.002(2)
C18 0.057(3) 0.030(2) 0.0262(19) -0.0049(16) 0.0122(19) -0.0028(18)
C19 0.086(4) 0.028(2) 0.027(2) -0.0016(17) 0.027(2) 0.000(2)
C20 0.072(3) 0.043(3) 0.0244(19) -0.0010(17) 0.005(2) -0.006(2)
C21 0.061(3) 0.080(4) 0.033(2) -0.001(2) -0.002(2) -0.012(3)
C22 0.053(3) 0.100(5) 0.033(2) -0.012(3) 0.007(2) 0.001(3)
O8 0.054(2) 0.065(3) 0.120(4) 0.040(3) 0.009(2) -0.007(2)
C23 0.046(3) 0.040(3) 0.057(3) 0.008(2) 0.018(2) 0.001(2)
C24 0.062(4) 0.078(4) 0.067(4) 0.007(3) 0.016(3) -0.001(3)
O9 0.055(10) 0.095(17) 0.17(2) -0.084(16) -0.005(11) 0.033(10)
O10 0.057(10) 0.091(14) 0.082(11) -0.029(10) 0.033(9) -0.007(9)

loop_
_atom_type_symbol
_atom_type_description
_atom_type_scat_dispersion_real
_atom_type_scat_dispersion_imag
_atom_type_scat_source
C C 0.0033 0.0016 'International Tables Vol C Tables 4.2.6.8 and 6.1.1.4'
H H 0.0000 0.0000 'International Tables Vol C Tables 4.2.6.8 and 6.1.1.4'
N N 0.0061 0.0033 'International Tables Vol C Tables 4.2.6.8 and 6.1.1.4'
O O 0.0106 0.0060 'International Tables Vol C Tables 4.2.6.8 and 6.1.1.4'
F F 0.0171 0.0103 'International Tables Vol C Tables 4.2.6.8 and 6.1.1.4'
Si Si 0.0817 0.0704 'International Tables Vol C Tables 4.2.6.8 and 6.1.1.4'
Zn Zn 0.2839 1.4301 'International Tables Vol C Tables 4.2.6.8 and 6.1.1.4'

loop_
_geom_angle_atom_site_label_1
_geom_angle_atom_site_label_2
_geom_angle_atom_site_label_3
_geom_angle
_geom_angle_site_symmetry_1
_geom_angle_site_symmetry_3
_geom_angle_publ_flag
F1 Zn1 F4 180.000(2) . . ?
F1 Zn1 N2 90.85(11) . 2_556 ?
F4 Zn1 N2 89.15(11) . 2_556 ?
F1 Zn1 N2 90.85(11) . . ?
F4 Zn1 N2 89.15(11) . . ?
N2 Zn1 N2 178.3(2) 2_556 . ?
F1 Zn1 N3 90.59(11) . 3_455 ?
F4 Zn1 N3 89.41(11) . 3_455 ?
N2 Zn1 N3 89.35(10) 2_556 3_455 ?
N2 Zn1 N3 90.64(10) . 3_455 ?
F1 Zn1 N3 90.59(11) . 4_556 ?
F4 Zn1 N3 89.41(11) . 4_556 ?
N2 Zn1 N3 90.64(10) 2_556 4_556 ?
N2 Zn1 N3 89.34(10) . 4_556 ?
N3 Zn1 N3 178.8(2) 3_455 4_556 ?
F2 Si1 F2 178.1(3) . 2_556 ?
F2 Si1 F3 89.34(13) . . ?
F2 Si1 F3 90.65(13) 2_556 . ?
F2 Si1 F3 90.65(13) . 2_556 ?
F2 Si1 F3 89.34(13) 2_556 2_556 ?
F3 Si1 F3 179.6(3) . 2_556 ?
F2 Si1 F1 89.04(13) . . ?
F2 Si1 F1 89.04(13) 2_556 . ?
F3 Si1 F1 89.80(14) . . ?
F3 Si1 F1 89.80(14) 2_556 . ?
F2 Si1 F4 90.96(13) . 1_545 ?
F2 Si1 F4 90.96(13) 2_556 1_545 ?
F3 Si1 F4 90.20(14) . 1_545 ?
F3 Si1 F4 90.20(14) 2_556 1_545 ?
F1 Si1 F4 179.997(2) . 1_545 ?
Si1 F1 Zn1 180.0 . . ?
Si1 F4 Zn1 180.0 1_565 . ?
C4 N1 C1 112.9(3) . . ?
C4 N1 C17 123.1(4) . . ?
C1 N1 C17 124.0(4) . . ?
O1 C1 N1 126.6(4) . . ?
O1 C1 C2 126.4(4) . . ?
N1 C1 C2 106.7(3) . . ?
O3 C2 C3 112.7(4) . . ?
O3 C2 C1 110.8(3) . . ?
C3 C2 C1 101.3(3) . . ?
O3 C2 H2 110.6 . . ?
C3 C2 H2 110.6 . . ?
C1 C2 H2 110.6 . . ?
O5 C3 C2 110.8(4) . . ?
O5 C3 C4 111.3(3) . . ?
C2 C3 C4 103.2(4) . . ?
O5 C3 H3 110.4 . . ?
C2 C3 H3 110.5 . . ?
C4 C3 H3 110.5 . . ?
O2 C4 N1 127.8(4) . . ?
O2 C4 C3 125.2(5) . . ?
N1 C4 C3 107.0(4) . . ?
C5 O3 C2 114.8(3) . . ?
O4 C5 O3 124.2(4) . . ?
O4 C5 C6 124.8(4) . . ?
O3 C5 C6 110.9(3) . . ?
C7 C6 C10 118.0(3) . . ?
C7 C6 C5 123.8(4) . . ?
C10 C6 C5 118.2(4) . . ?
C8 C7 C6 119.4(4) . . ?
C8 C7 H7 120.3 . . ?
C6 C7 H7 120.3 . . ?
N2 C8 C7 122.4(4) . . ?
N2 C8 H8 118.8 . . ?
C7 C8 H8 118.8 . . ?
C9 N2 C8 118.0(3) . . ?
C9 N2 Zn1 120.8(3) . . ?
C8 N2 Zn1 121.2(3) . . ?
N2 C9 C10 122.6(3) . . ?
N2 C9 H9 118.7 . . ?
C10 C9 H9 118.7 . . ?
C9 C10 C6 119.4(3) . . ?
C9 C10 H10 120.3 . . ?
C6 C10 H10 120.3 . . ?
C11 O5 C3 116.7(4) . . ?
O6 C11 O5 124.9(4) . . ?
O6 C11 C12 124.2(4) . . ?
O5 C11 C12 110.9(4) . . ?
C16 C12 C13 119.5(3) . . ?
C16 C12 C11 119.2(3) . . ?
C13 C12 C11 121.2(4) . . ?
C14 C13 C12 118.0(4) . . ?
C14 C13 H13 121.0 . . ?
C12 C13 H13 121.0 . . ?
N3 C14 C13 123.0(4) . . ?
N3 C14 H14 118.5 . . ?
C13 C14 H14 118.5 . . ?
C15 N3 C14 118.3(3) . . ?
C15 N3 Zn1 122.3(3) . 3_545 ?
C14 N3 Zn1 118.9(3) . 3_545 ?
N3 C15 C16 122.1(4) . . ?
N3 C15 H15 119.0 . . ?
C16 C15 H15 118.9 . . ?
C12 C16 C15 119.0(4) . . ?
C12 C16 H16 120.5 . . ?
C15 C16 H16 120.5 . . ?
C22 C17 C18 122.1(4) . . ?
C22 C17 N1 119.2(4) . . ?
C18 C17 N1 118.6(4) . . ?
C17 C18 C19 117.9(5) . . ?
C17 C18 H18 121.0 . . ?
C19 C18 H18 121.1 . . ?
C20 C19 C18 120.9(4) . . ?
C20 C19 H19 119.6 . . ?
C18 C19 H19 119.6 . . ?
C21 C20 C19 119.7(4) . . ?
C21 C20 H20 120.1 . . ?
C19 C20 H20 120.2 . . ?
C20 C21 C22 120.5(5) . . ?
C20 C21 H21 119.8 . . ?
C22 C21 H21 119.8 . . ?
C17 C22 C21 118.9(5) . . ?
C17 C22 H22 120.5 . . ?
C21 C22 H22 120.5 . . ?
C23 O8 H8A 109.5 . . ?
O8 C23 C24 105.3(5) . . ?
O8 C23 H23A 110.7 . . ?
C24 C23 H23A 110.7 . . ?
O8 C23 H23B 110.7 . . ?
C24 C23 H23B 110.7 . . ?
H23A C23 H23B 108.8 . . ?
C23 C24 H24A 109.5 . . ?
C23 C24 H24B 109.5 . . ?
H24A C24 H24B 109.5 . . ?
C23 C24 H24C 109.5 . . ?
H24A C24 H24C 109.5 . . ?
H24B C24 H24C 109.5 . . ?
O10 C25 C26 110.2(17) . . ?
O10 C25 H25A 109.5 . . ?
C26 C25 H25A 109.8 . . ?
O10 C25 H25B 109.4 . . ?
C26 C25 H25B 109.6 . . ?
H25A C25 H25B 108.2 . . ?
C25 C26 H26A 109.4 . . ?
C25 C26 H26B 109.4 . . ?
H26A C26 H26B 109.5 . . ?
C25 C26 H26C 109.6 . . ?
H26A C26 H26C 109.5 . . ?
H26B C26 H26C 109.5 . . ?

loop_
_geom_bond_atom_site_label_1
_geom_bond_atom_site_label_2
_geom_bond_distance
_geom_bond_site_symmetry_2
_geom_bond_publ_flag
Zn1 F1 2.067(4) . ?
Zn1 F4 2.129(3) . ?
Zn1 N2 2.131(3) 2_556 ?
Zn1 N2 2.131(3) . ?
Zn1 N3 2.156(2) 3_455 ?
Zn1 N3 2.156(2) 4_556 ?
Si1 F2 1.653(2) . ?
Si1 F2 1.653(2) 2_556 ?
Si1 F3 1.671(2) . ?
Si1 F3 1.671(2) 2_556 ?
Si1 F1 1.712(4) . ?
Si1 F4 1.723(4) 1_545 ?
F4 Si1 1.723(4) 1_565 ?
N1 C4 1.363(6) . ?
N1 C1 1.372(6) . ?
N1 C17 1.451(5) . ?
C1 O1 1.200(5) . ?
C1 C2 1.545(5) . ?
C2 O3 1.423(5) . ?
C2 C3 1.504(7) . ?
C2 H2 1.0000 . ?
C3 O5 1.435(4) . ?
C3 C4 1.528(6) . ?
C3 H3 1.0000 . ?
C4 O2 1.211(7) . ?
O3 C5 1.366(5) . ?
C5 O4 1.179(5) . ?
C5 C6 1.493(5) . ?
C6 C7 1.386(6) . ?
C6 C10 1.390(6) . ?
C7 C8 1.374(6) . ?
C7 H7 0.9500 . ?
C8 N2 1.356(5) . ?
C8 H8 0.9500 . ?
N2 C9 1.334(5) . ?
C9 C10 1.377(6) . ?
C9 H9 0.9500 . ?
C10 H10 0.9500 . ?
O5 C11 1.333(6) . ?
C11 O6 1.194(6) . ?
C11 C12 1.508(5) . ?
C12 C16 1.377(6) . ?
C12 C13 1.385(6) . ?
C13 C14 1.384(5) . ?
C13 H13 0.9500 . ?
C14 N3 1.343(6) . ?
C14 H14 0.9500 . ?
N3 C15 1.340(5) . ?
N3 Zn1 2.156(2) 3_545 ?
C15 C16 1.386(5) . ?
C15 H15 0.9500 . ?
C16 H16 0.9500 . ?
C17 C22 1.347(8) . ?
C17 C18 1.386(6) . ?
C18 C19 1.391(6) . ?
C18 H18 0.9500 . ?
C19 C20 1.376(8) . ?
C19 H19 0.9500 . ?
C20 C21 1.362(7) . ?
C20 H20 0.9500 . ?
C21 C22 1.403(7) . ?
C21 H21 0.9500 . ?
C22 H22 0.9500 . ?
O8 C23 1.405(6) . ?
O8 H8A 0.8400 . ?
C23 C24 1.507(7) . ?
C23 H23A 0.9900 . ?
C23 H23B 0.9900 . ?
C24 H24A 0.9800 . ?
C24 H24B 0.9800 . ?
C24 H24C 0.9800 . ?
O10 C25 1.492(17) . ?
C25 C26 1.524(17) . ?
C25 H25A 0.9900 . ?
C25 H25B 0.9900 . ?
C26 H26A 0.9800 . ?
C26 H26B 0.9800 . ?
C26 H26C 0.9800 . ?
